data_7150572
loop_
_publ_author_name
'D\'iaz-Rodr\'iguez, Alba'
'Sanghvi, Yogesh S.'
'Fern\'andez, Susana'
'Schinazi, Raymond F.'
'Theodorakis, Emmanuel A.'
'Ferrero, Miguel'
'Gotor, Vicente'

_publ_section_title
;
 Synthesis and anti-HIV activity of conformationally restricted
 bicyclic hexahydroisobenzofuran nucleoside analogs
;
_journal_issue 7
_journal_name_full 'Organic &amp; Biomolecular Chemistry'
_journal_page_first 1415
_journal_page_last 1423
_journal_paper_doi 10.1039/b818707j
_journal_volume 7
_journal_year 2009
_chemical_formula_sum 'C14 H18 N2 O4'
_chemical_formula_weight 278.30
_chemical_name_common AD11
_chemical_name_systematic
;
?
;
_space_group_IT_number 86
_symmetry_cell_setting tetragonal
_symmetry_space_group_name_Hall '-P 4bc'
_symmetry_space_group_name_H-M 'P 42/n :2'
_atom_sites_solution_hydrogens geom
_atom_sites_solution_primary direct
_atom_sites_solution_secondary difmap
_audit_creation_method SHELXL-97
_cell_angle_alpha 90.00
_cell_angle_beta 90.00
_cell_angle_gamma 90.00
_cell_formula_units_Z 8
_cell_length_a 22.8916(12)
_cell_length_b 22.8916(12)
_cell_length_c 5.224(4)
_cell_measurement_reflns_used 289
_cell_measurement_temperature 208(2)
_cell_measurement_theta_max 23.56
_cell_measurement_theta_min 5.12
_cell_volume 2738(2)
_computing_cell_refinement 'Bruker SAINT'
_computing_data_collection 'Bruker APEX2'
_computing_data_reduction 'Bruker SAINT'
_computing_molecular_graphics 'Bruker SHELXTL'
_computing_publication_material 'Bruker SHELXTL'
_computing_structure_refinement 'SHELXL-97 (Sheldrick, 1997)'
_computing_structure_solution 'SHELXS-97 (Sheldrick, 1990)'
_diffrn_ambient_temperature 208(2)
_diffrn_measured_fraction_theta_full 0.999
_diffrn_measured_fraction_theta_max 0.999
_diffrn_measurement_device_type Siemens
_diffrn_measurement_method phi
_diffrn_radiation_monochromator graphite
_diffrn_radiation_source 'fine-focus sealed tube'
_diffrn_radiation_type MoK\a
_diffrn_radiation_wavelength 0.71073
_diffrn_reflns_av_R_equivalents 0.0473
_diffrn_reflns_av_sigmaI/netI 0.0348
_diffrn_reflns_limit_h_max 22
_diffrn_reflns_limit_h_min -22
_diffrn_reflns_limit_k_max 19
_diffrn_reflns_limit_k_min -22
_diffrn_reflns_limit_l_max 3
_diffrn_reflns_limit_l_min -5
_diffrn_reflns_number 7109
_diffrn_reflns_theta_full 20.77
_diffrn_reflns_theta_max 20.77
_diffrn_reflns_theta_min 2.52
_exptl_absorpt_coefficient_mu 0.100
_exptl_absorpt_correction_T_max 0.9950
_exptl_absorpt_correction_T_min 0.9803
_exptl_absorpt_correction_type multi-scan
_exptl_absorpt_process_details sadabs
_exptl_crystal_colour colorless
_exptl_crystal_density_diffrn 1.351
_exptl_crystal_density_method 'not measured'
_exptl_crystal_description rod
_exptl_crystal_F_000 1184
_exptl_crystal_size_max 0.20
_exptl_crystal_size_mid 0.05
_exptl_crystal_size_min 0.05
_refine_diff_density_max 0.183
_refine_diff_density_min -0.180
_refine_diff_density_rms 0.043
_refine_ls_extinction_method none
_refine_ls_goodness_of_fit_ref 1.346
_refine_ls_hydrogen_treatment mixed
_refine_ls_matrix_type full
_refine_ls_number_parameters 187
_refine_ls_number_reflns 1430
_refine_ls_number_restraints 0
_refine_ls_restrained_S_all 1.346
_refine_ls_R_factor_all 0.0739
_refine_ls_R_factor_gt 0.0675
_refine_ls_shift/su_max 0.000
_refine_ls_shift/su_mean 0.000
_refine_ls_structure_factor_coef Fsqd
_refine_ls_weighting_details 'calc w=1/[\s^2^(Fo^2^)+(0.0100P)^2^+5.1000P] where P=(Fo^2^+2Fc^2^)/3'
_refine_ls_weighting_scheme calc
_refine_ls_wR_factor_gt 0.1200
_refine_ls_wR_factor_ref 0.1223
_reflns_number_gt 1317
_reflns_number_total 1430
_reflns_threshold_expression >2sigma(I)
_cod_data_source_file b818707j.txt
_cod_data_source_block theod27
_cod_original_cell_volume 2737.3(19)
_cod_original_sg_symbol_H-M P4(2)/n
_cod_database_code 7150572

loop_
_symmetry_equiv_pos_as_xyz
'x, y, z'
'-x+1/2, -y+1/2, z'
'-y, x+1/2, z+1/2'
'y+1/2, -x, z+1/2'
'-x, -y, -z'
'x-1/2, y-1/2, -z'
'y, -x-1/2, -z-1/2'
'-y-1/2, x, -z-1/2'

loop_
_atom_site_label
_atom_site_type_symbol
_atom_site_fract_x
_atom_site_fract_y
_atom_site_fract_z
_atom_site_U_iso_or_equiv
_atom_site_adp_type
_atom_site_occupancy
_atom_site_symmetry_multiplicity
_atom_site_calc_flag
_atom_site_refinement_flags
_atom_site_disorder_assembly
_atom_site_disorder_group
C1 C -0.0387(2) 0.7567(2) 0.4430(9) 0.0374(13) Uani 1 1 d . . .
H1A H -0.0240 0.7171 0.4729 0.045 Uiso 1 1 calc R . .
H1B H -0.0528 0.7720 0.6069 0.045 Uiso 1 1 calc R . .
C2 C 0.0107(2) 0.79448(18) 0.3504(9) 0.0304(12) Uani 1 1 d . . .
H2 H 0.0435 0.7910 0.4730 0.036 Uiso 1 1 calc R . .
C3 C 0.0338(2) 0.78343(18) 0.0853(8) 0.0315(12) Uani 1 1 d . . .
H3 H 0.0000 0.7772 -0.0297 0.038 Uiso 1 1 calc R . .
C4 C 0.0741(2) 0.7315(2) 0.0595(10) 0.0462(14) Uani 1 1 d . . .
H4A H 0.0601 0.7000 0.1708 0.055 Uiso 1 1 calc R . .
H4B H 0.0727 0.7173 -0.1174 0.055 Uiso 1 1 calc R . .
C5 C 0.1354(2) 0.7449(3) 0.1263(10) 0.0516(15) Uani 1 1 d . . .
H5 H 0.1614 0.7134 0.1455 0.062 Uiso 1 1 calc R . .
C6 C 0.1557(2) 0.7974(3) 0.1605(10) 0.0529(15) Uani 1 1 d . . .
H6 H 0.1958 0.8016 0.1947 0.063 Uiso 1 1 calc R . .
C7 C 0.1194(2) 0.8514(2) 0.1489(10) 0.0426(13) Uani 1 1 d . . .
H7A H 0.1411 0.8816 0.0556 0.051 Uiso 1 1 calc R . .
H7B H 0.1129 0.8657 0.3235 0.051 Uiso 1 1 calc R . .
C8 C 0.06071(19) 0.84253(18) 0.0203(8) 0.0309(12) Uani 1 1 d . . .
H8 H 0.0637 0.8479 -0.1673 0.037 Uiso 1 1 calc R . .
C9 C 0.01578(19) 0.88350(19) 0.1346(8) 0.0303(12) Uani 1 1 d . . .
H9 H 0.0354 0.9196 0.1929 0.036 Uiso 1 1 calc R . .
C10 C -0.0193(2) 0.9418(2) -0.2204(9) 0.0298(12) Uani 1 1 d . . .
C11 C -0.08364(19) 0.86934(19) -0.0568(9) 0.0322(12) Uani 1 1 d . . .
H11 H -0.0904 0.8397 0.0640 0.039 Uiso 1 1 calc R . .
C12 C -0.12470(19) 0.88054(18) -0.2287(9) 0.0295(12) Uani 1 1 d . . .
C13 C -0.1155(2) 0.9279(2) -0.4056(9) 0.0311(12) Uani 1 1 d . . .
C14 C -0.1793(2) 0.8449(2) -0.2493(10) 0.0431(13) Uani 1 1 d . . .
H14A H -0.1807 0.8168 -0.1103 0.065 Uiso 1 1 calc R . .
H14B H -0.1796 0.8243 -0.4117 0.065 Uiso 1 1 calc R . .
H14C H -0.2131 0.8704 -0.2395 0.065 Uiso 1 1 calc R . .
N1 N -0.03185(15) 0.89899(15) -0.0472(7) 0.0283(10) Uani 1 1 d . . .
N2 N -0.06325(16) 0.95625(17) -0.3808(8) 0.0303(10) Uani 1 1 d . . .
O1 O -0.08563(14) 0.75395(13) 0.2713(6) 0.0408(9) Uani 1 1 d . . .
H1 H -0.0839 0.7229 0.1893 0.061 Uiso 1 1 calc R . .
O2 O -0.00857(13) 0.85455(12) 0.3474(5) 0.0318(8) Uani 1 1 d . . .
O3 O 0.02897(14) 0.96457(13) -0.2314(6) 0.0379(9) Uani 1 1 d . . .
O4 O -0.15044(14) 0.94404(15) -0.5680(7) 0.0489(10) Uani 1 1 d . . .
H1C H -0.0527(18) 0.9854(19) -0.498(9) 0.037(14) Uiso 1 1 d . . .

loop_
_atom_site_aniso_label
_atom_site_aniso_U_11
_atom_site_aniso_U_22
_atom_site_aniso_U_33
_atom_site_aniso_U_23
_atom_site_aniso_U_13
_atom_site_aniso_U_12
C1 0.052(3) 0.034(3) 0.025(3) 0.000(2) -0.013(3) -0.002(2)
C2 0.042(3) 0.024(3) 0.025(3) -0.001(2) -0.014(2) 0.001(2)
C3 0.044(3) 0.034(3) 0.016(3) -0.009(2) -0.004(2) 0.004(2)
C4 0.057(4) 0.044(3) 0.037(3) -0.005(3) -0.005(3) 0.012(3)
C5 0.051(4) 0.064(4) 0.039(3) -0.003(3) -0.004(3) 0.024(3)
C6 0.040(3) 0.082(5) 0.036(3) -0.003(3) -0.004(3) 0.008(3)
C7 0.040(3) 0.055(3) 0.033(3) -0.003(3) -0.003(3) -0.006(3)
C8 0.037(3) 0.040(3) 0.015(2) 0.000(2) 0.000(2) -0.002(2)
C9 0.043(3) 0.031(3) 0.016(3) 0.003(2) -0.005(2) -0.007(2)
C10 0.036(3) 0.029(3) 0.025(3) -0.003(3) -0.004(3) 0.001(2)
C11 0.034(3) 0.030(3) 0.033(3) 0.001(2) 0.003(3) -0.003(2)
C12 0.028(3) 0.030(3) 0.030(3) -0.005(2) 0.000(2) 0.003(2)
C13 0.035(3) 0.036(3) 0.022(3) -0.005(2) -0.005(3) 0.008(2)
C14 0.043(3) 0.043(3) 0.044(3) 0.001(3) -0.002(3) 0.001(2)
N1 0.037(2) 0.026(2) 0.022(2) 0.0025(19) -0.0014(19) -0.0020(19)
N2 0.035(3) 0.028(2) 0.028(2) 0.004(2) -0.004(2) -0.003(2)
O1 0.052(2) 0.035(2) 0.035(2) -0.0017(16) -0.0111(18) -0.0072(16)
O2 0.048(2) 0.0260(18) 0.0214(18) -0.0047(15) 0.0004(15) -0.0035(14)
O3 0.041(2) 0.037(2) 0.035(2) 0.0073(16) -0.0076(17) -0.0095(17)
O4 0.039(2) 0.060(2) 0.048(2) 0.018(2) -0.016(2) -0.0005(17)

loop_
_atom_type_symbol
_atom_type_description
_atom_type_scat_dispersion_real
_atom_type_scat_dispersion_imag
_atom_type_scat_source
C C 0.0033 0.0016 'International Tables Vol C Tables 4.2.6.8 and 6.1.1.4'
H H 0.0000 0.0000 'International Tables Vol C Tables 4.2.6.8 and 6.1.1.4'
N N 0.0061 0.0033 'International Tables Vol C Tables 4.2.6.8 and 6.1.1.4'
O O 0.0106 0.0060 'International Tables Vol C Tables 4.2.6.8 and 6.1.1.4'

loop_
_geom_angle_atom_site_label_1
_geom_angle_atom_site_label_2
_geom_angle_atom_site_label_3
_geom_angle
_geom_angle_site_symmetry_1
_geom_angle_site_symmetry_3
_geom_angle_publ_flag
O1 C1 C2 113.4(4) . . ?
O1 C1 H1A 108.9 . . ?
C2 C1 H1A 108.9 . . ?
O1 C1 H1B 108.9 . . ?
C2 C1 H1B 108.9 . . ?
H1A C1 H1B 107.7 . . ?
O2 C2 C3 104.9(3) . . ?
O2 C2 C1 108.6(4) . . ?
C3 C2 C1 117.6(4) . . ?
O2 C2 H2 108.4 . . ?
C3 C2 H2 108.4 . . ?
C1 C2 H2 108.4 . . ?
C2 C3 C4 115.4(4) . . ?
C2 C3 C8 101.4(3) . . ?
C4 C3 C8 115.5(4) . . ?
C2 C3 H3 108.0 . . ?
C4 C3 H3 108.0 . . ?
C8 C3 H3 108.0 . . ?
C5 C4 C3 113.3(4) . . ?
C5 C4 H4A 108.9 . . ?
C3 C4 H4A 108.9 . . ?
C5 C4 H4B 108.9 . . ?
C3 C4 H4B 108.9 . . ?
H4A C4 H4B 107.7 . . ?
C6 C5 C4 124.3(5) . . ?
C6 C5 H5 117.8 . . ?
C4 C5 H5 117.8 . . ?
C5 C6 C7 124.1(5) . . ?
C5 C6 H6 117.9 . . ?
C7 C6 H6 117.9 . . ?
C6 C7 C8 113.6(4) . . ?
C6 C7 H7A 108.8 . . ?
C8 C7 H7A 108.8 . . ?
C6 C7 H7B 108.8 . . ?
C8 C7 H7B 108.8 . . ?
H7A C7 H7B 107.7 . . ?
C9 C8 C7 110.1(4) . . ?
C9 C8 C3 100.8(3) . . ?
C7 C8 C3 112.3(4) . . ?
C9 C8 H8 111.1 . . ?
C7 C8 H8 111.1 . . ?
C3 C8 H8 111.1 . . ?
O2 C9 N1 109.0(3) . . ?
O2 C9 C8 106.8(3) . . ?
N1 C9 C8 113.2(3) . . ?
O2 C9 H9 109.3 . . ?
N1 C9 H9 109.3 . . ?
C8 C9 H9 109.3 . . ?
O3 C10 N2 122.6(4) . . ?
O3 C10 N1 121.8(4) . . ?
N2 C10 N1 115.6(4) . . ?
C12 C11 N1 123.0(4) . . ?
C12 C11 H11 118.5 . . ?
N1 C11 H11 118.5 . . ?
C11 C12 C13 118.5(4) . . ?
C11 C12 C14 122.4(4) . . ?
C13 C12 C14 119.1(4) . . ?
O4 C13 N2 119.6(4) . . ?
O4 C13 C12 125.3(4) . . ?
N2 C13 C12 115.1(4) . . ?
C12 C14 H14A 109.5 . . ?
C12 C14 H14B 109.5 . . ?
H14A C14 H14B 109.5 . . ?
C12 C14 H14C 109.5 . . ?
H14A C14 H14C 109.5 . . ?
H14B C14 H14C 109.5 . . ?
C10 N1 C11 121.0(4) . . ?
C10 N1 C9 116.1(4) . . ?
C11 N1 C9 122.7(4) . . ?
C10 N2 C13 126.4(4) . . ?
C10 N2 H1C 113(3) . . ?
C13 N2 H1C 120(3) . . ?
C1 O1 H1 109.5 . . ?
C9 O2 C2 109.6(3) . . ?

loop_
_geom_bond_atom_site_label_1
_geom_bond_atom_site_label_2
_geom_bond_distance
_geom_bond_site_symmetry_2
_geom_bond_publ_flag
C1 O1 1.400(5) . ?
C1 C2 1.504(6) . ?
C1 H1A 0.9800 . ?
C1 H1B 0.9800 . ?
C2 O2 1.444(5) . ?
C2 C3 1.503(6) . ?
C2 H2 0.9900 . ?
C3 C4 1.512(6) . ?
C3 C8 1.525(6) . ?
C3 H3 0.9900 . ?
C4 C5 1.477(7) . ?
C4 H4A 0.9800 . ?
C4 H4B 0.9800 . ?
C5 C6 1.302(7) . ?
C5 H5 0.9400 . ?
C6 C7 1.491(7) . ?
C6 H6 0.9400 . ?
C7 C8 1.516(6) . ?
C7 H7A 0.9800 . ?
C7 H7B 0.9800 . ?
C8 C9 1.515(6) . ?
C8 H8 0.9900 . ?
C9 O2 1.409(5) . ?
C9 N1 1.489(5) . ?
C9 H9 0.9900 . ?
C10 O3 1.224(5) . ?
C10 N2 1.350(6) . ?
C10 N1 1.364(5) . ?
C11 C12 1.325(6) . ?
C11 N1 1.367(5) . ?
C11 H11 0.9400 . ?
C12 C13 1.440(6) . ?
C12 C14 1.497(6) . ?
C13 O4 1.223(5) . ?
C13 N2 1.368(6) . ?
C14 H14A 0.9700 . ?
C14 H14B 0.9700 . ?
C14 H14C 0.9700 . ?
N2 H1C 0.94(5) . ?
O1 H1 0.8300 . ?

loop_
_geom_hbond_atom_site_label_D
_geom_hbond_atom_site_label_H
_geom_hbond_atom_site_label_A
_geom_hbond_distance_DH
_geom_hbond_distance_HA
_geom_hbond_distance_DA
_geom_hbond_angle_DHA
_geom_hbond_site_symmetry_A
O1 H1 O4 0.83 1.89 2.684(4) 160.2 7_465
N2 H1C O3 0.94(5) 1.90(5) 2.829(5) 172(4) 5_574
